data_4023798
loop_
_publ_author_name
'Arnaud Sala\"un'
'Cl\'emence Mocquet'
'Romain Perochon'
'Aur\'elien Lecorgne'
'Barbara Le Grel'
'Michel Potel'
'Philippe Le Grel'

_publ_section_title
;
 Aza-\b^3^-cyclotetrapeptides
;
_journal_name_full 'Journal of Organic Chemistry'
_journal_page_first 8579
_journal_page_last 8582
_journal_paper_doi 10.1021/jo8013963
_journal_volume 73
_journal_year 2008
_chemical_formula_sum 'C14 H21 N3 O3'
_chemical_formula_weight 279.34
_chemical_name_systematic
;
 ?
;
_space_group_IT_number 14
_symmetry_cell_setting monoclinic
_symmetry_space_group_name_Hall '-P 2yn'
_symmetry_space_group_name_H-M 'P 1 21/n 1'
_atom_sites_solution_hydrogens geom
_atom_sites_solution_primary direct
_atom_sites_solution_secondary difmap
_audit_creation_method SHELXL-97
_cell_angle_alpha 90.000(5)
_cell_angle_beta 100.3280(10)
_cell_angle_gamma 90.00
_cell_formula_units_Z 4
_cell_length_a 10.4776(3)
_cell_length_b 9.7596(3)
_cell_length_c 15.2755(7)
_cell_measurement_temperature 293(2)
_cell_volume 1536.72(10)
_computing_structure_refinement 'SHELXL-97 (Sheldrick, 1997)'
_diffrn_ambient_temperature 293(2)
_diffrn_measured_fraction_theta_full 1.000
_diffrn_measured_fraction_theta_max 1.000
_diffrn_radiation_monochromator graphite
_diffrn_radiation_source 'fine-focus sealed tube'
_diffrn_radiation_type MoK\a
_diffrn_radiation_wavelength 0.71069
_diffrn_reflns_av_R_equivalents 0.0783
_diffrn_reflns_av_sigmaI/netI 0.0539
_diffrn_reflns_limit_h_max 13
_diffrn_reflns_limit_h_min -13
_diffrn_reflns_limit_k_max 12
_diffrn_reflns_limit_k_min -12
_diffrn_reflns_limit_l_max 19
_diffrn_reflns_limit_l_min -18
_diffrn_reflns_number 17253
_diffrn_reflns_theta_full 26.59
_diffrn_reflns_theta_max 26.59
_diffrn_reflns_theta_min 2.19
_exptl_absorpt_coefficient_mu 0.086
_exptl_crystal_density_diffrn 1.207
_exptl_crystal_density_method 'not measured'
_exptl_crystal_F_000 600
_refine_diff_density_max 0.230
_refine_diff_density_min -0.193
_refine_diff_density_rms 0.040
_refine_ls_extinction_coef 0.022(3)
_refine_ls_extinction_expression Fc^*^=kFc[1+0.001xFc^2^\l^3^/sin(2\q)]^-1/4^
_refine_ls_extinction_method SHELXL
_refine_ls_goodness_of_fit_ref 1.018
_refine_ls_hydrogen_treatment mixed
_refine_ls_matrix_type full
_refine_ls_number_parameters 194
_refine_ls_number_reflns 3218
_refine_ls_number_restraints 0
_refine_ls_restrained_S_all 1.018
_refine_ls_R_factor_all 0.1070
_refine_ls_R_factor_gt 0.0520
_refine_ls_shift/su_max 0.001
_refine_ls_shift/su_mean 0.000
_refine_ls_structure_factor_coef Fsqd
_refine_ls_weighting_details 'calc w=1/[\s^2^(Fo^2^)+(0.0816P)^2^+0.0323P] where P=(Fo^2^+2Fc^2^)/3'
_refine_ls_weighting_scheme calc
_refine_ls_wR_factor_gt 0.1340
_refine_ls_wR_factor_ref 0.1627
_reflns_number_gt 1771
_reflns_number_total 3218
_reflns_threshold_expression >2sigma(I)
_cod_data_source_file jo8013963_si_004.cif
_cod_data_source_block boc
_cod_original_sg_symbol_H-M 'P 21/n'
_cod_database_code 4023798

loop_
_symmetry_equiv_pos_as_xyz
'x, y, z'
'-x+1/2, y+1/2, -z+1/2'
'-x, -y, -z'
'x-1/2, -y-1/2, z-1/2'

loop_
_atom_site_label
_atom_site_type_symbol
_atom_site_fract_x
_atom_site_fract_y
_atom_site_fract_z
_atom_site_U_iso_or_equiv
_atom_site_adp_type
_atom_site_occupancy
_atom_site_symmetry_multiplicity
_atom_site_calc_flag
_atom_site_refinement_flags
_atom_site_disorder_assembly
_atom_site_disorder_group
N1 N 0.90643(16) 0.05564(16) 0.27073(11) 0.0498(5) Uani 1 1 d . . .
O2 O 0.57739(14) 0.13589(13) 0.21466(11) 0.0621(5) Uani 1 1 d . . .
O3 O 0.67145(14) -0.07272(13) 0.20338(10) 0.0593(4) Uani 1 1 d . . .
N4 N 0.78781(16) 0.12294(18) 0.23923(12) 0.0501(5) Uani 1 1 d . . .
C5 C 0.4421(2) 0.0937(2) 0.19041(16) 0.0584(6) Uani 1 1 d . . .
O6 O 1.06532(18) 0.11571(17) 0.08228(11) 0.0785(5) Uani 1 1 d . . .
C7 C 0.8474(2) 0.0209(2) 0.41841(14) 0.0521(5) Uani 1 1 d . . .
C8 C 0.9443(2) 0.0795(2) 0.36710(14) 0.0566(6) Uani 1 1 d . . .
H8A H 0.9524 0.1772 0.3782 0.068 Uiso 1 1 calc R . .
H8B H 1.0284 0.0380 0.3880 0.068 Uiso 1 1 calc R . .
C9 C 0.6777(2) 0.04891(19) 0.21822(13) 0.0481(5) Uani 1 1 d . . .
N6 N 0.9219(2) -0.0479(2) 0.10277(17) 0.0678(6) Uani 1 1 d . . .
C11 C 0.9980(2) 0.0582(2) 0.12965(16) 0.0561(6) Uani 1 1 d . . .
C12 C 1.0062(2) 0.1078(2) 0.22348(16) 0.0619(6) Uani 1 1 d . . .
H12A H 1.0905 0.0827 0.2571 0.074 Uiso 1 1 calc R . .
H12B H 1.0014 0.2070 0.2226 0.074 Uiso 1 1 calc R . .
C13 C 0.8308(2) -0.1190(2) 0.42257(16) 0.0636(6) Uani 1 1 d . . .
H13 H 0.8794 -0.1766 0.3928 0.076 Uiso 1 1 calc R . .
C14 C 0.3698(2) 0.2260(2) 0.19738(19) 0.0768(8) Uani 1 1 d . . .
H14A H 0.3847 0.2561 0.2582 0.115 Uiso 1 1 calc R . .
H14B H 0.2787 0.2113 0.1774 0.115 Uiso 1 1 calc R . .
H14C H 0.4001 0.2946 0.1610 0.115 Uiso 1 1 calc R . .
C15 C 0.7731(2) 0.1035(2) 0.46266(16) 0.0681(7) Uani 1 1 d . . .
H15 H 0.7815 0.1982 0.4600 0.082 Uiso 1 1 calc R . .
C16 C 0.7435(3) -0.1748(3) 0.47003(18) 0.0799(8) Uani 1 1 d . . .
H16 H 0.7335 -0.2694 0.4724 0.096 Uiso 1 1 calc R . .
C17 C 0.6868(3) 0.0479(3) 0.5106(2) 0.0866(8) Uani 1 1 d . . .
H17 H 0.6388 0.1049 0.5411 0.104 Uiso 1 1 calc R . .
C18 C 0.6714(3) -0.0902(3) 0.5137(2) 0.0898(9) Uani 1 1 d . . .
H18 H 0.6119 -0.1273 0.5454 0.108 Uiso 1 1 calc R . .
C19 C 0.4110(4) -0.0075(3) 0.2561(3) 0.1383(17) Uani 1 1 d . . .
H19A H 0.4278 0.0322 0.3145 0.207 Uiso 1 1 calc R . .
H19B H 0.4640 -0.0876 0.2551 0.207 Uiso 1 1 calc R . .
H19C H 0.3212 -0.0326 0.2411 0.207 Uiso 1 1 calc R . .
C20 C 0.4178(3) 0.0417(4) 0.0964(3) 0.1314(15) Uani 1 1 d . . .
H20A H 0.4388 0.1120 0.0574 0.197 Uiso 1 1 calc R . .
H20B H 0.3280 0.0172 0.0794 0.197 Uiso 1 1 calc R . .
H20C H 0.4709 -0.0373 0.0923 0.197 Uiso 1 1 calc R . .
H4 H 0.7802(19) 0.206(2) 0.2508(13) 0.053(6) Uiso 1 1 d . . .
H61 H 0.918(3) -0.080(2) 0.039(2) 0.104(9) Uiso 1 1 d . . .
H62 H 0.882(3) -0.079(2) 0.140(2) 0.082(9) Uiso 1 1 d . . .

loop_
_atom_site_aniso_label
_atom_site_aniso_U_11
_atom_site_aniso_U_22
_atom_site_aniso_U_33
_atom_site_aniso_U_23
_atom_site_aniso_U_13
_atom_site_aniso_U_12
N1 0.0398(10) 0.0602(10) 0.0484(11) -0.0040(7) 0.0049(8) -0.0003(7)
O2 0.0415(9) 0.0520(8) 0.0899(12) 0.0046(7) 0.0039(8) 0.0034(6)
O3 0.0547(10) 0.0478(8) 0.0719(11) -0.0025(7) 0.0019(8) -0.0010(6)
N4 0.0448(11) 0.0436(10) 0.0593(12) -0.0005(8) 0.0021(8) 0.0014(8)
C5 0.0403(13) 0.0585(12) 0.0779(17) -0.0020(11) 0.0143(11) -0.0046(10)
O6 0.0757(12) 0.0983(12) 0.0663(12) -0.0072(9) 0.0258(9) -0.0302(10)
C7 0.0464(12) 0.0639(12) 0.0425(12) -0.0086(9) -0.0016(10) 0.0046(10)
C8 0.0491(13) 0.0658(13) 0.0512(14) -0.0096(10) -0.0012(11) 0.0004(10)
C9 0.0462(13) 0.0481(11) 0.0481(13) 0.0054(9) 0.0036(9) 0.0005(9)
N6 0.0740(15) 0.0717(13) 0.0613(15) -0.0109(11) 0.0224(12) -0.0199(11)
C11 0.0435(12) 0.0655(13) 0.0600(15) -0.0027(11) 0.0110(11) -0.0035(10)
C12 0.0502(14) 0.0730(14) 0.0632(15) -0.0120(11) 0.0119(11) -0.0138(11)
C13 0.0630(16) 0.0671(14) 0.0598(15) -0.0129(11) 0.0090(12) -0.0001(11)
C14 0.0508(15) 0.0668(14) 0.113(2) 0.0024(13) 0.0148(14) 0.0043(11)
C15 0.0655(16) 0.0743(14) 0.0633(16) -0.0115(12) 0.0087(13) 0.0141(12)
C16 0.082(2) 0.0825(17) 0.0738(18) -0.0077(13) 0.0100(16) -0.0203(14)
C17 0.0700(19) 0.115(2) 0.079(2) -0.0220(16) 0.0236(16) 0.0071(16)
C18 0.0702(19) 0.134(3) 0.0685(19) -0.0114(17) 0.0216(15) -0.0198(18)
C19 0.124(3) 0.091(2) 0.230(5) 0.066(2) 0.111(3) 0.0258(19)
C20 0.075(2) 0.179(3) 0.124(3) -0.075(3) -0.025(2) 0.031(2)

loop_
_atom_type_symbol
_atom_type_description
_atom_type_scat_dispersion_real
_atom_type_scat_dispersion_imag
_atom_type_scat_source
C C 0.0033 0.0016 'International Tables Vol C Tables 4.2.6.8 and 6.1.1.4'
H H 0.0000 0.0000 'International Tables Vol C Tables 4.2.6.8 and 6.1.1.4'
N N 0.0061 0.0033 'International Tables Vol C Tables 4.2.6.8 and 6.1.1.4'
O O 0.0106 0.0060 'International Tables Vol C Tables 4.2.6.8 and 6.1.1.4'

loop_
_geom_angle_atom_site_label_1
_geom_angle_atom_site_label_2
_geom_angle_atom_site_label_3
_geom_angle
_geom_angle_site_symmetry_1
_geom_angle_site_symmetry_3
_geom_angle_publ_flag
N4 N1 C12 109.45(17) . . ?
N4 N1 C8 109.30(16) . . ?
C12 N1 C8 110.45(17) . . ?
C9 O2 C5 123.30(15) . . ?
C9 N4 N1 119.63(16) . . ?
C9 N4 H4 117.3(14) . . ?
N1 N4 H4 119.4(14) . . ?
O2 C5 C19 109.7(2) . . ?
O2 C5 C20 109.2(2) . . ?
C19 C5 C20 113.6(3) . . ?
O2 C5 C14 102.58(16) . . ?
C19 C5 C14 110.3(2) . . ?
C20 C5 C14 110.8(2) . . ?
C13 C7 C15 118.0(2) . . ?
C13 C7 C8 120.20(19) . . ?
C15 C7 C8 121.8(2) . . ?
N1 C8 C7 112.01(17) . . ?
N1 C8 H8A 109.2 . . ?
C7 C8 H8A 109.2 . . ?
N1 C8 H8B 109.2 . . ?
C7 C8 H8B 109.2 . . ?
H8A C8 H8B 107.9 . . ?
O3 C9 O2 126.66(19) . . ?
O3 C9 N4 125.9(2) . . ?
O2 C9 N4 107.46(16) . . ?
C11 N6 H61 117.2(15) . . ?
C11 N6 H62 115.5(19) . . ?
H61 N6 H62 127(2) . . ?
O6 C11 N6 123.3(2) . . ?
O6 C11 C12 118.21(19) . . ?
N6 C11 C12 118.4(2) . . ?
N1 C12 C11 115.78(18) . . ?
N1 C12 H12A 108.3 . . ?
C11 C12 H12A 108.3 . . ?
N1 C12 H12B 108.3 . . ?
C11 C12 H12B 108.3 . . ?
H12A C12 H12B 107.4 . . ?
C16 C13 C7 121.1(2) . . ?
C16 C13 H13 119.4 . . ?
C7 C13 H13 119.4 . . ?
C5 C14 H14A 109.5 . . ?
C5 C14 H14B 109.5 . . ?
H14A C14 H14B 109.5 . . ?
C5 C14 H14C 109.5 . . ?
H14A C14 H14C 109.5 . . ?
H14B C14 H14C 109.5 . . ?
C17 C15 C7 120.9(2) . . ?
C17 C15 H15 119.5 . . ?
C7 C15 H15 119.5 . . ?
C18 C16 C13 119.6(2) . . ?
C18 C16 H16 120.2 . . ?
C13 C16 H16 120.2 . . ?
C18 C17 C15 120.3(3) . . ?
C18 C17 H17 119.9 . . ?
C15 C17 H17 119.9 . . ?
C17 C18 C16 120.1(3) . . ?
C17 C18 H18 119.9 . . ?
C16 C18 H18 119.9 . . ?
C5 C19 H19A 109.5 . . ?
C5 C19 H19B 109.5 . . ?
H19A C19 H19B 109.5 . . ?
C5 C19 H19C 109.5 . . ?
H19A C19 H19C 109.5 . . ?
H19B C19 H19C 109.5 . . ?
C5 C20 H20A 109.5 . . ?
C5 C20 H20B 109.5 . . ?
H20A C20 H20B 109.5 . . ?
C5 C20 H20C 109.5 . . ?
H20A C20 H20C 109.5 . . ?
H20B C20 H20C 109.5 . . ?

loop_
_geom_bond_atom_site_label_1
_geom_bond_atom_site_label_2
_geom_bond_distance
_geom_bond_site_symmetry_2
_geom_bond_publ_flag
N1 N4 1.412(2) . ?
N1 C12 1.464(3) . ?
N1 C8 1.473(3) . ?
O2 C9 1.345(2) . ?
O2 C5 1.458(3) . ?
O3 C9 1.208(2) . ?
N4 C9 1.350(3) . ?
N4 H4 0.839(19) . ?
C5 C19 1.485(4) . ?
C5 C20 1.501(4) . ?
C5 C14 1.510(3) . ?
O6 C11 1.233(3) . ?
C7 C13 1.379(3) . ?
C7 C15 1.379(3) . ?
C7 C8 1.503(3) . ?
C8 H8A 0.9700 . ?
C8 H8B 0.9700 . ?
N6 C11 1.325(3) . ?
N6 H61 1.02(3) . ?
N6 H62 0.82(3) . ?
C11 C12 1.501(3) . ?
C12 H12A 0.9700 . ?
C12 H12B 0.9700 . ?
C13 C16 1.378(3) . ?
C13 H13 0.9300 . ?
C14 H14A 0.9600 . ?
C14 H14B 0.9600 . ?
C14 H14C 0.9600 . ?
C15 C17 1.373(4) . ?
C15 H15 0.9300 . ?
C16 C18 1.370(4) . ?
C16 H16 0.9300 . ?
C17 C18 1.359(4) . ?
C17 H17 0.9300 . ?
C18 H18 0.9300 . ?
C19 H19A 0.9600 . ?
C19 H19B 0.9600 . ?
C19 H19C 0.9600 . ?
C20 H20A 0.9600 . ?
C20 H20B 0.9600 . ?
C20 H20C 0.9600 . ?

loop_
_cod_related_entry_id
_cod_related_entry_database
_cod_related_entry_code
1 ChemSpider 9711228
